data_7041587
loop_
_publ_author_name
'Aulakh, Jaspreet K.'
'Lobana, Tarlok S.'
'Sood, Henna'
'Arora, Daljit S.'
'Garcia-Santos, Isabel'
'Hundal, Geeta'
'Kaur, Manpreet'
'Smolenski, Victoria A.'
'Jasinski, Jerry P.'

_publ_section_title
;
 Variable coordination and C-S bond cleavage activity of N-substituted
 imidazolidine-2-thiones towards copper: synthesis, spectroscopy,
 structures, ESI-mass and antimicrobial studies.
;
_journal_issue 4
_journal_name_full 'Dalton transactions (Cambridge, England : 2003)'
_journal_page_first 1324
_journal_page_last 1339
_journal_paper_doi 10.1039/c6dt04103e
_journal_volume 46
_journal_year 2017
_chemical_formula_moiety 'C8 H16 Cl Cu N4 S2'
_chemical_formula_sum 'C8 H16 Cl Cu N4 S2'
_chemical_formula_weight 331.36
_space_group_crystal_system monoclinic
_space_group_IT_number 15
_space_group_name_Hall '-C 2yc'
_space_group_name_H-M_alt 'C 1 2/c 1'
_symmetry_space_group_name_Hall '-C 2yc'
_symmetry_space_group_name_H-M 'C 1 2/c 1'
_atom_sites_solution_hydrogens geom
_atom_sites_solution_primary iterative
_audit_creation_date 2015-02-03
_audit_creation_method
;
Olex2 1.2
(compiled 2015.01.26 svn.r3150 for OlexSys, GUI svn.r4998)
;
_audit_update_record
;
2016-09-29 deposited with the CCDC.
2016-12-26 downloaded from the CCDC.
;
_cell_angle_alpha 90
_cell_angle_beta 105.936(13)
_cell_angle_gamma 90
_cell_formula_units_Z 4
_cell_length_a 12.9744(16)
_cell_length_b 7.6298(10)
_cell_length_c 14.1661(16)
_cell_measurement_reflns_used 1311
_cell_measurement_temperature 173(2)
_cell_measurement_theta_max 31.8580
_cell_measurement_theta_min 4.6010
_cell_volume 1348.4(3)
_computing_cell_refinement
;
CrysAlisPro, Agilent Technologies,
Version 1.171.37.31 (release 14-01-2014 CrysAlis171 .NET)
(compiled Jan 14 2014,18:38:05)
;
_computing_data_collection
;
CrysAlisPro, Agilent Technologies,
Version 1.171.37.31 (release 14-01-2014 CrysAlis171 .NET)
(compiled Jan 14 2014,18:38:05)
;
_computing_data_reduction
;
CrysAlisPro, Agilent Technologies,
Version 1.171.37.31 (release 14-01-2014 CrysAlis171 .NET)
(compiled Jan 14 2014,18:38:05)
;
_computing_molecular_graphics 'Olex2 (Dolomanov et al., 2009)'
_computing_publication_material 'Olex2 (Dolomanov et al., 2009)'
_computing_structure_refinement 'ShelXL (Sheldrick, 2008)'
_computing_structure_solution
;
Superflip (Palatinus & Chapuis, 2007;Palatinus & van der Lee, 2008;
Palatinus et al., 2012)
;
_diffrn_ambient_temperature 173(2)
_diffrn_detector 'CCD plate'
_diffrn_detector_area_resol_mean 16.0416
_diffrn_detector_type Eos
_diffrn_measured_fraction_theta_full 0.994
_diffrn_measured_fraction_theta_max 0.906
_diffrn_measurement_details
;
#__ type_ start__ end____ width___ exp.time_
  1 omega   10.00   94.00   1.0000    1.1350
omega____ theta____ kappa____ phi______ frames
    -       25.9925   37.0000  -30.0000 84

#__ type_ start__ end____ width___ exp.time_
  2 omega    1.00   53.00   1.0000    1.1350
omega____ theta____ kappa____ phi______ frames
    -       25.9925   19.0000   90.0000 52

#__ type_ start__ end____ width___ exp.time_
  3 omega  -24.00   18.00   1.0000    1.1350
omega____ theta____ kappa____ phi______ frames
    -       25.9925  -99.0000 -120.0000 42

#__ type_ start__ end____ width___ exp.time_
  4 omega   41.00   67.00   1.0000    1.1350
omega____ theta____ kappa____ phi______ frames
    -       25.9925 -178.0000 -150.0000 26

#__ type_ start__ end____ width___ exp.time_
  5 omega  -43.00    9.00   1.0000    1.1350
omega____ theta____ kappa____ phi______ frames
    -       25.9925  -37.0000  150.0000 52
;
_diffrn_measurement_device 'four-circle diffractometer'
_diffrn_measurement_device_type 'Xcalibur, Eos, Agilent'
_diffrn_measurement_method '\w scans'
_diffrn_orient_matrix_UB_11 -0.0440118000
_diffrn_orient_matrix_UB_12 -0.0587657000
_diffrn_orient_matrix_UB_13 -0.0109301000
_diffrn_orient_matrix_UB_21 -0.0061994000
_diffrn_orient_matrix_UB_22 0.0123414000
_diffrn_orient_matrix_UB_23 -0.0508886000
_diffrn_orient_matrix_UB_31 0.0354826000
_diffrn_orient_matrix_UB_32 -0.0709622000
_diffrn_orient_matrix_UB_33 0.0004248000
_diffrn_radiation_monochromator graphite
_diffrn_radiation_probe x-ray
_diffrn_radiation_type MoK\a
_diffrn_radiation_wavelength 0.71073
_diffrn_reflns_av_R_equivalents 0.0525
_diffrn_reflns_av_unetI/netI 0.0688
_diffrn_reflns_Laue_measured_fraction_full 0.994
_diffrn_reflns_Laue_measured_fraction_max 0.906
_diffrn_reflns_limit_h_max 19
_diffrn_reflns_limit_h_min -13
_diffrn_reflns_limit_k_max 11
_diffrn_reflns_limit_k_min -4
_diffrn_reflns_limit_l_max 17
_diffrn_reflns_limit_l_min -21
_diffrn_reflns_number 4253
_diffrn_reflns_point_group_measured_fraction_full 0.994
_diffrn_reflns_point_group_measured_fraction_max 0.906
_diffrn_reflns_theta_full 26.000
_diffrn_reflns_theta_max 32.501
_diffrn_reflns_theta_min 3.130
_diffrn_source 'Enhance (Mo) X-ray Source'
_exptl_absorpt_coefficient_mu 2.107
_exptl_absorpt_correction_T_max 1.00000
_exptl_absorpt_correction_T_min 0.61967
_exptl_absorpt_correction_type multi-scan
_exptl_absorpt_process_details
;
CrysAlisPro, Agilent Technologies,
Version 1.171.37.31 (release 14-01-2014 CrysAlis171 .NET)
(compiled Jan 14 2014,18:38:05)
Empirical absorption correction using spherical harmonics,
 implemented in SCALE3 ABSPACK scaling algorithm.
;
_exptl_crystal_colour 'clear light colourless'
_exptl_crystal_colour_lustre clear
_exptl_crystal_colour_modifier light
_exptl_crystal_colour_primary colourless
_exptl_crystal_density_diffrn 1.632
_exptl_crystal_description plate
_exptl_crystal_F_000 680
_exptl_crystal_size_max 0.45
_exptl_crystal_size_mid 0.38
_exptl_crystal_size_min 0.12
_refine_diff_density_max 0.561
_refine_diff_density_min -0.900
_refine_diff_density_rms 0.132
_refine_ls_extinction_method none
_refine_ls_goodness_of_fit_ref 1.060
_refine_ls_hydrogen_treatment constr
_refine_ls_matrix_type full
_refine_ls_number_parameters 75
_refine_ls_number_reflns 2223
_refine_ls_number_restraints 0
_refine_ls_restrained_S_all 1.060
_refine_ls_R_factor_all 0.0608
_refine_ls_R_factor_gt 0.0489
_refine_ls_shift/su_max 0.000
_refine_ls_shift/su_mean 0.000
_refine_ls_structure_factor_coef Fsqd
_refine_ls_weighting_details 'w=1/[\s^2^(Fo^2^)+(0.0574P)^2^] where P=(Fo^2^+2Fc^2^)/3'
_refine_ls_weighting_scheme calc
_refine_ls_wR_factor_gt 0.1182
_refine_ls_wR_factor_ref 0.1303
_reflns_Friedel_coverage 0.000
_reflns_number_gt 1824
_reflns_number_total 2223
_reflns_threshold_expression 'I > 2\s(I)'
_cod_data_source_file c6dt04103e2.cif
_cod_data_source_block jpl-131
_cod_depositor_comments 'Adding full bibliography for 7041581--7041593.cif.'
_cod_database_code 7041587
_shelxl_version_number 2014/6
_chemical_oxdiff_formula 'C40 H38 N2 S P Cl Cu'
_chemical_oxdiff_usercomment 'Lobana's JPL-131'
_shelx_space_group_comment
;
The symmetry employed for this shelxl refinement is uniquely defined
by the following loop, which should always be used as a source of
symmetry information in preference to the above space-group names.
They are only intended as comments.
;
_reflns_odcompleteness_completeness 99.82
_reflns_odcompleteness_iscentric 1
_reflns_odcompleteness_theta 30.44
_olex2_refinement_description
;
1. Fixed Uiso
 At 1.2 times of:
  All C(H,H) groups, All N(H) groups
 At 1.5 times of:
  All C(H,H,H) groups
2.a Secondary CH2 refined with riding coordinates:
 C1(H1A,H1B), C2(H2A,H2B)
2.b Aromatic/amide H refined with riding coordinates:
 N2(H2)
2.c Idealised Me refined as rotating group:
 C4(H4A,H4B,H4C)
;
_olex2_exptl_crystal_mounting_method 'Nylon Loop'
_olex2_submission_original_sample_id 'JPL 131'
_olex2_submission_special_instructions 'No special instructions were received'

loop_
_space_group_symop_operation_xyz
'x, y, z'
'-x, y, -z+1/2'
'x+1/2, y+1/2, z'
'-x+1/2, y+1/2, -z+1/2'
'-x, -y, -z'
'x, -y, z-1/2'
'-x+1/2, -y+1/2, -z'
'x+1/2, -y+1/2, z-1/2'

loop_
_atom_site_label
_atom_site_type_symbol
_atom_site_fract_x
_atom_site_fract_y
_atom_site_fract_z
_atom_site_U_iso_or_equiv
_atom_site_adp_type
_atom_site_occupancy
_atom_site_site_symmetry_order
_atom_site_calc_flag
_atom_site_refinement_flags_posn
_atom_site_refinement_flags_adp
_atom_site_refinement_flags_occupancy
Cu1 Cu 0.5000 0.60969(6) 0.2500 0.02651(15) Uani 1 2 d S T P
Cl1 Cl 0.5000 0.91073(12) 0.2500 0.0338(2) Uani 1 2 d S T P
S1 S 0.58935(5) 0.46241(8) 0.38333(4) 0.02682(17) Uani 1 1 d . . .
N1 N 0.66718(17) 0.5655(3) 0.57148(15) 0.0278(5) Uani 1 1 d . . .
N2 N 0.5918(2) 0.7767(3) 0.47347(17) 0.0314(5) Uani 1 1 d . . .
H2 H 0.5609 0.8309 0.4181 0.038 Uiso 1 1 calc R . .
C1 C 0.6787(2) 0.7177(4) 0.63688(19) 0.0292(5) Uani 1 1 d . . .
H1A H 0.7552 0.7473 0.6660 0.035 Uiso 1 1 calc R . .
H1B H 0.6446 0.6959 0.6903 0.035 Uiso 1 1 calc R . .
C2 C 0.6211(2) 0.8622(4) 0.5689(2) 0.0341(6) Uani 1 1 d . . .
H2A H 0.5569 0.9026 0.5875 0.041 Uiso 1 1 calc R . .
H2B H 0.6691 0.9634 0.5696 0.041 Uiso 1 1 calc R . .
C3 C 0.61702(18) 0.6068(3) 0.47941(17) 0.0219(5) Uani 1 1 d . . .
C4 C 0.7055(3) 0.3944(4) 0.6085(2) 0.0388(7) Uani 1 1 d . . .
H4A H 0.7825 0.4005 0.6411 0.058 Uiso 1 1 calc GR . .
H4B H 0.6927 0.3111 0.5538 0.058 Uiso 1 1 calc GR . .
H4C H 0.6673 0.3554 0.6556 0.058 Uiso 1 1 calc GR . .

loop_
_atom_site_aniso_label
_atom_site_aniso_U_11
_atom_site_aniso_U_22
_atom_site_aniso_U_33
_atom_site_aniso_U_23
_atom_site_aniso_U_13
_atom_site_aniso_U_12
Cu1 0.0269(2) 0.0343(3) 0.0179(2) 0.000 0.00541(17) 0.000
Cl1 0.0491(5) 0.0293(4) 0.0202(4) 0.000 0.0051(4) 0.000
S1 0.0332(3) 0.0245(3) 0.0203(3) -0.0029(2) 0.0032(2) 0.0038(2)
N1 0.0333(10) 0.0302(11) 0.0176(9) -0.0002(8) 0.0031(8) 0.0056(9)
N2 0.0489(13) 0.0244(10) 0.0183(9) -0.0018(8) 0.0047(9) 0.0065(10)
C1 0.0306(12) 0.0377(14) 0.0190(10) -0.0077(10) 0.0065(9) -0.0035(11)
C2 0.0456(15) 0.0310(13) 0.0251(12) -0.0092(11) 0.0089(11) 0.0031(12)
C3 0.0204(10) 0.0256(11) 0.0197(10) -0.0013(9) 0.0056(8) 0.0013(8)
C4 0.0473(16) 0.0379(15) 0.0284(14) 0.0090(12) 0.0055(12) 0.0118(13)

loop_
_atom_type_symbol
_atom_type_description
_atom_type_scat_dispersion_real
_atom_type_scat_dispersion_imag
_atom_type_scat_source
C C 0.0033 0.0016 'International Tables Vol C Tables 4.2.6.8 and 6.1.1.4'
H H 0.0000 0.0000 'International Tables Vol C Tables 4.2.6.8 and 6.1.1.4'
N N 0.0061 0.0033 'International Tables Vol C Tables 4.2.6.8 and 6.1.1.4'
S S 0.1246 0.1234 'International Tables Vol C Tables 4.2.6.8 and 6.1.1.4'
Cl Cl 0.1484 0.1585 'International Tables Vol C Tables 4.2.6.8 and 6.1.1.4'
Cu Cu 0.3201 1.2651 'International Tables Vol C Tables 4.2.6.8 and 6.1.1.4'

loop_
_geom_angle_atom_site_label_1
_geom_angle_atom_site_label_2
_geom_angle_atom_site_label_3
_geom_angle
_geom_angle_site_symmetry_1
_geom_angle_site_symmetry_3
S1 Cu1 Cl1 120.26(2) . .
S1 Cu1 Cl1 120.26(2) 2_655 .
S1 Cu1 S1 119.47(4) . 2_655
C3 S1 Cu1 107.22(9) . .
C3 N1 C1 111.7(2) . .
C3 N1 C4 126.8(2) . .
C4 N1 C1 121.4(2) . .
C2 N2 H2 123.8 . .
C3 N2 H2 123.8 . .
C3 N2 C2 112.3(2) . .
N1 C1 H1A 111.1 . .
N1 C1 H1B 111.1 . .
N1 C1 C2 103.1(2) . .
H1A C1 H1B 109.1 . .
C2 C1 H1A 111.1 . .
C2 C1 H1B 111.1 . .
N2 C2 C1 102.8(2) . .
N2 C2 H2A 111.2 . .
N2 C2 H2B 111.2 . .
C1 C2 H2A 111.2 . .
C1 C2 H2B 111.2 . .
H2A C2 H2B 109.1 . .
N1 C3 S1 124.6(2) . .
N1 C3 N2 109.8(2) . .
N2 C3 S1 125.54(19) . .
N1 C4 H4A 109.5 . .
N1 C4 H4B 109.5 . .
N1 C4 H4C 109.5 . .
H4A C4 H4B 109.5 . .
H4A C4 H4C 109.5 . .
H4B C4 H4C 109.5 . .

loop_
_geom_bond_atom_site_label_1
_geom_bond_atom_site_label_2
_geom_bond_distance
_geom_bond_site_symmetry_2
Cu1 Cl1 2.2969(11) .
Cu1 S1 2.2297(7) .
Cu1 S1 2.2297(7) 2_655
S1 C3 1.711(2) .
N1 C1 1.467(3) .
N1 C3 1.326(3) .
N1 C4 1.443(3) .
N2 H2 0.8800 .
N2 C2 1.455(3) .
N2 C3 1.334(3) .
C1 H1A 0.9900 .
C1 H1B 0.9900 .
C1 C2 1.519(4) .
C2 H2A 0.9900 .
C2 H2B 0.9900 .
C4 H4A 0.9800 .
C4 H4B 0.9800 .
C4 H4C 0.9800 .

loop_
_geom_hbond_atom_site_label_D
_geom_hbond_atom_site_label_H
_geom_hbond_atom_site_label_A
_geom_hbond_distance_DH
_geom_hbond_distance_HA
_geom_hbond_distance_DA
_geom_hbond_angle_DHA
N2 H2 Cl1 0.88 2.37 3.227(2) 163.7

loop_
_geom_torsion_atom_site_label_1
_geom_torsion_atom_site_label_2
_geom_torsion_atom_site_label_3
_geom_torsion_atom_site_label_4
_geom_torsion
Cu1 S1 C3 N1 178.25(19)
Cu1 S1 C3 N2 -1.7(2)
N1 C1 C2 N2 -4.0(3)
C1 N1 C3 S1 -179.90(18)
C1 N1 C3 N2 0.1(3)
C2 N2 C3 S1 176.9(2)
C2 N2 C3 N1 -3.0(3)
C3 N1 C1 C2 2.6(3)
C3 N2 C2 C1 4.5(3)
C4 N1 C1 C2 -176.0(3)
C4 N1 C3 S1 -1.3(4)
C4 N1 C3 N2 178.6(3)
